data_7043037
loop_
_publ_author_name
'Gupta, Mayank'
'De, Dinesh'
'Pal, Sanchari'
'Pal, Tapan Kumar'
'Tomar, Kapil'

_publ_section_title
;
 A porous two-dimensional Zn(II)-coordination polymer exhibiting SC-SC
 transmetalation with Cu(II):efficient heterogeneous catalysis for the
 Henry reaction and detection of nitro explosives
;
_journal_name_full 'Dalton Trans.'
_journal_paper_doi 10.1039/C7DT01074E
_journal_year 2017
_chemical_formula_moiety 'C96 H88 Cu8 N8 O34'
_chemical_formula_sum 'C96 H88 Cu8 N8 O34'
_chemical_formula_weight 2406.15
_space_group_crystal_system monoclinic
_space_group_IT_number 14
_space_group_name_Hall '-P 2ybc'
_space_group_name_H-M_alt 'P 1 21/c 1'
_symmetry_space_group_name_Hall '-P 2ybc'
_symmetry_space_group_name_H-M 'P 1 21/c 1'
_atom_sites_solution_hydrogens geom
_audit_creation_method SHELXL-2016/4
_audit_update_record
;
2016-09-07 deposited with the CCDC.
2017-05-17 downloaded from the CCDC.
;
_cell_angle_alpha 90
_cell_angle_beta 97.521(2)
_cell_angle_gamma 90
_cell_formula_units_Z 4
_cell_length_a 19.1157(15)
_cell_length_b 20.9966(17)
_cell_length_c 35.435(3)
_cell_measurement_reflns_used 102
_cell_measurement_temperature 100(2)
_cell_measurement_theta_max 27.56
_cell_measurement_theta_min 2.45
_cell_volume 14100(2)
_computing_cell_refinement 'Bruker Kappa Apex'
_computing_data_collection 'Bruker Kappa Apex'
_computing_data_reduction 'Bruker SAINT'
_computing_molecular_graphics 'Bruker SHELXTL'
_computing_publication_material 'Bruker SHELXTL'
_computing_structure_refinement 'SHELXL-97 (Sheldrick, 2008)'
_computing_structure_solution 'SHELXS-97 (Sheldrick, 2008)'
_diffrn_ambient_temperature 100(2)
_diffrn_measured_fraction_theta_full 0.999
_diffrn_measured_fraction_theta_max 0.999
_diffrn_measurement_device_type 'CCD area detector'
_diffrn_measurement_method 'phi omega scans'
_diffrn_radiation_monochromator graphite
_diffrn_radiation_source 'fine-focus sealed tube'
_diffrn_radiation_type MoK\a
_diffrn_radiation_wavelength 0.71073
_diffrn_reflns_av_R_equivalents 0.0739
_diffrn_reflns_av_unetI/netI 0.0616
_diffrn_reflns_Laue_measured_fraction_full 0.999
_diffrn_reflns_Laue_measured_fraction_max 0.999
_diffrn_reflns_limit_h_max 23
_diffrn_reflns_limit_h_min -23
_diffrn_reflns_limit_k_max 25
_diffrn_reflns_limit_k_min -25
_diffrn_reflns_limit_l_max 42
_diffrn_reflns_limit_l_min -42
_diffrn_reflns_number 175874
_diffrn_reflns_point_group_measured_fraction_full 0.999
_diffrn_reflns_point_group_measured_fraction_max 0.999
_diffrn_reflns_theta_full 25.242
_diffrn_reflns_theta_max 25.500
_diffrn_reflns_theta_min 2.149
_exptl_absorpt_coefficient_mu 1.244
_exptl_absorpt_correction_T_max 0.861
_exptl_absorpt_correction_T_min 0.789
_exptl_absorpt_correction_type multi-scan
_exptl_absorpt_process_details '(SADABS; Bruker, 2000)'
_exptl_crystal_colour blue
_exptl_crystal_density_diffrn 1.133
_exptl_crystal_description block
_exptl_crystal_F_000 4896
_exptl_crystal_size_max 0.19
_exptl_crystal_size_mid 0.16
_exptl_crystal_size_min 0.12
_platon_squeeze_details
;
?
;
_refine_diff_density_max 1.370
_refine_diff_density_min -0.615
_refine_diff_density_rms 0.087
_refine_ls_extinction_method none
_refine_ls_goodness_of_fit_ref 1.037
_refine_ls_hydrogen_treatment mixed
_refine_ls_matrix_type full
_refine_ls_number_parameters 1317
_refine_ls_number_reflns 26222
_refine_ls_number_restraints 389
_refine_ls_restrained_S_all 1.032
_refine_ls_R_factor_all 0.0858
_refine_ls_R_factor_gt 0.0518
_refine_ls_shift/su_max 0.002
_refine_ls_shift/su_mean 0.000
_refine_ls_structure_factor_coef Fsqd
_refine_ls_weighting_details 'w=1/[\s^2^(Fo^2^)+(0.0790P)^2^+2.8407P] where P=(Fo^2^+2Fc^2^)/3'
_refine_ls_weighting_scheme calc
_refine_ls_wR_factor_gt 0.1351
_refine_ls_wR_factor_ref 0.1454
_reflns_Friedel_coverage 0.000
_reflns_number_gt 17840
_reflns_number_total 26222
_reflns_threshold_expression 'I > 2\s(I)'
_cod_data_source_file c7dt01074e2.cif
_cod_data_source_block 26sepc
_cod_original_cell_volume 14100.0(2)
_cod_database_code 7043037
_shelx_shelxl_version_number 2016/4
_shelx_space_group_comment
;
The symmetry employed for this shelxl refinement is uniquely defined
by the following loop, which should always be used as a source of
symmetry information in preference to the above space-group names.
They are only intended as comments.
;

loop_
_space_group_symop_operation_xyz
'x, y, z'
'-x, y+1/2, -z+1/2'
'-x, -y, -z'
'x, -y-1/2, z-1/2'

loop_
_atom_site_label
_atom_site_type_symbol
_atom_site_fract_x
_atom_site_fract_y
_atom_site_fract_z
_atom_site_U_iso_or_equiv
_atom_site_adp_type
_atom_site_occupancy
_atom_site_site_symmetry_order
_atom_site_calc_flag
_atom_site_refinement_flags_posn
_atom_site_refinement_flags_adp
C25 C 0.18152(17) 0.74275(18) 0.49443(7) 0.0454(12) Uani 1 1 d G U
C27 C 0.15097(19) 0.79925(17) 0.47998(10) 0.0780(19) Uani 1 1 d G U
H27 H 0.155682 0.836139 0.494611 0.094 Uiso 1 1 calc R U
C28 C 0.11339(19) 0.8006(2) 0.44365(10) 0.093(2) Uani 1 1 d G U
H28 H 0.092951 0.838396 0.433975 0.111 Uiso 1 1 calc R U
C29 C 0.10635(18) 0.7455(3) 0.42177(7) 0.101(3) Uani 1 1 d G U
H29 H 0.081205 0.746360 0.397465 0.121 Uiso 1 1 calc R U
C30 C 0.1369(2) 0.6890(2) 0.43623(10) 0.111(3) Uani 1 1 d G U
H30 H 0.132190 0.652067 0.421591 0.133 Uiso 1 1 calc R U
C26 C 0.1745(2) 0.68761(16) 0.47256(11) 0.098(2) Uani 1 1 d G U
H26 H 0.194921 0.649809 0.482228 0.118 Uiso 1 1 calc R U
CU8 Cu 0.42594(2) 0.30800(2) 0.67906(2) 0.01836(11) Uani 1 1 d . U
CU6 Cu 0.46725(2) 0.76806(2) 0.73965(2) 0.01903(11) Uani 1 1 d . U
CU4 Cu 0.96144(2) 0.64652(2) 0.68902(2) 0.02147(12) Uani 1 1 d . U
CU2 Cu 0.07231(2) 0.68203(2) 0.76892(2) 0.02211(12) Uani 1 1 d . U
CU7 Cu 0.41851(2) 0.37932(2) 0.76165(2) 0.02188(12) Uani 1 1 d . U
CU3 Cu 0.95338(2) 0.57434(2) 0.77160(2) 0.02540(13) Uani 1 1 d . U
CU5 Cu 0.46565(2) 0.84776(3) 0.66361(2) 0.02822(13) Uani 1 1 d . U
CU1 Cu -0.06991(2) 0.11019(3) 0.65345(2) 0.03186(14) Uani 1 1 d . U
O6 O 0.43076(13) 0.29210(12) 0.73318(7) 0.0233(6) Uani 1 1 d . U
O21 O 0.54903(13) 0.83208(12) 0.63958(7) 0.0265(6) Uani 1 1 d . U
O25 O 0.96836(13) 0.66038(13) 0.74348(7) 0.0283(6) Uani 1 1 d . U
O18 O 0.47753(13) 0.85798(12) 0.71837(7) 0.0258(6) Uani 1 1 d . U
O5 O 0.33774(13) 0.29426(13) 0.64536(7) 0.0255(6) Uani 1 1 d . U
O17 O 0.36603(13) 0.76073(13) 0.70691(7) 0.0260(6) Uani 1 1 d . U
O10 O 0.58129(13) 0.26776(13) 0.71315(7) 0.0272(6) Uani 1 1 d . U
O1 O -0.05861(13) 0.09364(13) 0.70789(7) 0.0286(6) Uani 1 1 d . U
O22 O 0.62038(13) 0.82872(13) 0.69456(7) 0.0284(7) Uani 1 1 d . U
O11 O 0.82816(13) 0.19147(14) 0.69896(7) 0.0307(7) Uani 1 1 d . U
O24 O 0.87545(13) 0.66500(14) 0.65555(7) 0.0298(7) Uani 1 1 d . U
O9 O 0.50167(13) 0.25809(13) 0.66095(7) 0.0263(6) Uani 1 1 d . U
O26 O 0.98682(15) 0.56093(14) 0.67591(8) 0.0361(7) Uani 1 1 d . U
O16 O 0.37807(14) 0.80188(14) 0.64933(7) 0.0323(7) Uani 1 1 d . U
O14 O 0.12054(14) 0.68182(14) 0.72174(7) 0.0318(7) Uani 1 1 d . U
O8 O 0.46319(14) 0.39241(13) 0.66814(8) 0.0301(7) Uani 1 1 d . U
O2 O 0.01521(14) 0.12158(14) 0.63067(7) 0.0340(7) Uani 1 1 d . U
O3 O 0.08786(14) 0.12674(14) 0.68530(8) 0.0332(7) Uani 1 1 d . U
O7 O 0.45268(16) 0.44068(13) 0.72321(8) 0.0375(7) Uani 1 1 d . U
O13 O 0.03897(14) 0.69419(15) 0.67093(8) 0.0356(7) Uani 1 1 d . U
O12 O 0.84148(13) 0.15428(14) 0.64059(7) 0.0311(7) Uani 1 1 d . U
O7D O 0.31616(15) 0.38351(16) 0.73445(8) 0.0427(8) Uani 1 1 d . U
O19 O 0.48456(14) 0.67314(13) 0.73289(8) 0.0340(7) Uani 1 1 d . U
O4 O 0.32862(15) 0.21006(14) 0.68225(8) 0.0390(8) Uani 1 1 d . U
O27 O 0.98550(15) 0.51248(14) 0.73175(8) 0.0387(8) Uani 1 1 d . U
O20 O 0.50937(15) 0.72494(14) 0.68179(9) 0.0402(8) Uani 1 1 d . U
O3D O 0.85124(16) 0.56593(17) 0.74359(9) 0.0487(9) Uani 1 1 d . U
O29 O 0.97142(16) 0.22612(16) 0.67309(11) 0.0498(9) Uani 1 1 d . U
O28 O 0.95349(15) 0.27576(16) 0.72574(9) 0.0467(9) Uani 1 1 d . U
O7W O 0.4061(2) 0.46059(16) 0.79491(9) 0.0592(10) Uani 1 1 d . U
H7WA H 0.369809 0.467990 0.809613 0.089 Uiso 1 1 d R U
H7WB H 0.436054 0.495939 0.797563 0.089 Uiso 1 1 d R U
N5 N 0.66177(16) 0.67648(15) 0.55640(9) 0.0252(8) Uani 1 1 d . U
H5 H 0.687507 0.646275 0.549317 0.030 Uiso 1 1 calc R U
N3 N 0.58991(17) 0.55500(16) 0.59583(9) 0.0296(8) Uani 1 1 d . U
H3 H 0.591207 0.590450 0.583787 0.036 Uiso 1 1 calc R U
N4 N 0.65136(18) 0.25993(18) 0.55361(9) 0.0367(9) Uani 1 1 d . U
H4 H 0.680826 0.244857 0.539539 0.044 Uiso 1 1 calc R U
N1 N 0.12207(16) 0.27474(16) 0.54469(9) 0.0269(8) Uani 1 1 d . U
H1 H 0.144748 0.307258 0.537878 0.032 Uiso 1 1 calc R U
O23 O 0.85658(18) 0.73556(18) 0.69964(11) 0.0732(13) Uani 1 1 d . U
N6 N 1.07332(19) 0.39167(16) 0.59292(10) 0.0359(9) Uani 1 1 d . U
H6 H 1.074853 0.355914 0.581213 0.043 Uiso 1 1 calc R U
C76 C 0.6051(2) 0.81496(18) 0.66019(11) 0.0222(9) Uani 1 1 d . U
C78 C 0.7225(2) 0.76348(18) 0.66147(11) 0.0250(9) Uani 1 1 d . U
H78 H 0.735982 0.782278 0.685068 0.030 Uiso 1 1 calc R U
C77 C 0.65670(19) 0.77554(17) 0.64220(10) 0.0206(8) Uani 1 1 d . U
C5 C 0.3044(2) 0.24503(19) 0.65526(11) 0.0256(9) Uani 1 1 d . U
C83 C 0.68182(19) 0.70781(18) 0.59037(10) 0.0218(8) Uani 1 1 d . U
C46 C 0.5642(2) 0.25857(18) 0.67813(11) 0.0220(9) Uani 1 1 d . U
C34 C 0.50006(19) 0.49955(18) 0.67621(10) 0.0211(8) Uani 1 1 d . U
C35 C 0.47007(18) 0.43953(19) 0.69058(11) 0.0218(9) Uani 1 1 d . U
C82 C 0.63638(19) 0.74814(18) 0.60645(10) 0.0213(8) Uani 1 1 d . U
H82 H 0.592069 0.757044 0.593350 0.026 Uiso 1 1 calc R U
N3D N 0.73846(18) 0.6026(2) 0.72816(11) 0.0453(10) Uani 1 1 d . U
O5W O 0.43773(18) 0.93359(17) 0.64150(11) 0.0709(12) Uani 1 1 d . U
H5WA H 0.394159 0.948053 0.636557 0.106 Uiso 1 1 d R U
H5WB H 0.466907 0.963154 0.635209 0.106 Uiso 1 1 d R U
C52 C 0.6612(2) 0.2479(2) 0.59278(11) 0.0272(9) Uani 1 1 d . U
C48 C 0.68728(19) 0.22414(18) 0.67074(11) 0.0240(9) Uani 1 1 d . U
H48 H 0.696481 0.217733 0.696885 0.029 Uiso 1 1 calc R U
C33 C 0.49131(19) 0.55578(18) 0.69489(11) 0.0221(8) Uani 1 1 d . U
H33 H 0.470369 0.556075 0.717144 0.027 Uiso 1 1 calc R U
C47 C 0.62150(19) 0.24723(19) 0.65450(10) 0.0228(9) Uani 1 1 d . U
C32 C 0.51427(19) 0.61235(19) 0.67999(11) 0.0243(9) Uani 1 1 d . U
N2 N 0.1699(2) 0.7285(2) 0.56076(10) 0.0578(13) Uani 1 1 d . U
H2 H 0.127222 0.718678 0.551870 0.069 Uiso 1 1 calc R U
C18 C 0.22449(19) 0.73033(19) 0.67943(11) 0.0256(9) Uani 1 1 d . U
H18 H 0.236966 0.728933 0.705680 0.031 Uiso 1 1 calc R U
C37 C 0.54676(19) 0.61127(19) 0.64688(10) 0.0226(9) Uani 1 1 d . U
H37 H 0.560656 0.649345 0.636703 0.027 Uiso 1 1 calc R U
C8 C 0.2129(2) 0.25652(19) 0.59804(11) 0.0252(9) Uani 1 1 d . U
H8 H 0.243614 0.282549 0.586729 0.030 Uiso 1 1 calc R U
C38 C 0.55861(19) 0.55419(19) 0.62894(10) 0.0225(9) Uani 1 1 d . U
C79 C 0.7689(2) 0.72371(18) 0.64609(11) 0.0235(9) Uani 1 1 d . U
C6 C 0.1010(2) 0.20349(19) 0.59552(10) 0.0260(9) Uani 1 1 d . U
H6A H 0.056996 0.192997 0.582648 0.031 Uiso 1 1 calc R U
C81 C 0.74889(19) 0.69649(19) 0.61048(11) 0.0248(9) Uani 1 1 d . U
H81 H 0.780464 0.670418 0.599863 0.030 Uiso 1 1 calc R U
C4 C 0.2344(2) 0.23101(18) 0.63366(11) 0.0233(9) Uani 1 1 d . U
C16 C 0.1012(2) 0.69480(19) 0.68734(11) 0.0274(9) Uani 1 1 d . U
C80 C 0.8388(2) 0.7087(2) 0.66881(12) 0.0324(10) Uani 1 1 d . U
C17 C 0.1570(2) 0.7131(2) 0.66305(11) 0.0276(9) Uani 1 1 d . U
C36 C 0.53480(19) 0.49816(18) 0.64391(10) 0.0203(8) Uani 1 1 d . U
H36 H 0.542087 0.459429 0.632304 0.024 Uiso 1 1 calc R U
C40 C 0.6891(2) 0.4777(2) 0.60148(11) 0.0287(9) Uani 1 1 d . U
C19 C 0.2726(2) 0.7496(2) 0.65576(11) 0.0278(9) Uani 1 1 d . U
C49 C 0.7381(2) 0.2110(2) 0.64790(11) 0.0269(9) Uani 1 1 d . U
C53 C 0.6089(2) 0.25894(19) 0.61561(10) 0.0249(9) Uani 1 1 d . U
H53 H 0.565162 0.274276 0.604859 0.030 Uiso 1 1 calc R U
O1W O -0.09998(19) 0.02912(18) 0.62515(11) 0.0724(12) Uani 1 1 d . U
H1WA H -0.137155 0.003995 0.629057 0.109 Uiso 1 1 d R U
H1WB H -0.078778 0.011334 0.606169 0.109 Uiso 1 1 d R U
C3 C 0.1887(2) 0.19180(19) 0.65039(11) 0.0277(9) Uani 1 1 d . U
H3A H 0.203011 0.174323 0.674270 0.033 Uiso 1 1 calc R U
C7 C 0.1452(2) 0.24366(19) 0.57861(10) 0.0231(9) Uani 1 1 d . U
C85 C 0.5868(2) 0.6560(2) 0.49678(11) 0.0295(10) Uani 1 1 d . U
C50 C 0.8080(2) 0.1839(2) 0.66405(11) 0.0268(9) Uani 1 1 d . U
C1 C 0.0719(2) 0.1394(2) 0.65112(11) 0.0297(10) Uani 1 1 d . U
C51 C 0.7254(2) 0.2230(2) 0.60879(11) 0.0301(10) Uani 1 1 d . U
H51 H 0.760229 0.214287 0.593473 0.036 Uiso 1 1 calc R U
C62 C 1.00503(19) 0.4502(2) 0.67875(11) 0.0252(9) Uani 1 1 d . U
C70 C 1.1696(2) 0.4730(2) 0.59598(12) 0.0318(10) Uani 1 1 d . U
C2 C 0.1222(2) 0.1785(2) 0.63185(10) 0.0268(9) Uani 1 1 d . U
C20 C 0.3447(2) 0.7721(2) 0.67257(11) 0.0277(9) Uani 1 1 d . U
C39 C 0.6202(2) 0.4998(2) 0.58062(11) 0.0279(9) Uani 1 1 d . U
H39A H 0.626896 0.508639 0.554468 0.033 Uiso 1 1 calc R U
H39B H 0.586628 0.465069 0.580201 0.033 Uiso 1 1 calc R U
C63 C 0.98596(19) 0.3942(2) 0.69507(11) 0.0290(9) Uani 1 1 d . U
H63 H 0.968029 0.394664 0.718236 0.035 Uiso 1 1 calc R U
C87 C 0.5582(2) 0.5954(2) 0.49629(11) 0.0321(10) Uani 1 1 d . U
H87 H 0.543101 0.579335 0.518309 0.038 Uiso 1 1 calc R U
C23 C 0.2559(2) 0.7485(2) 0.61656(11) 0.0297(10) Uani 1 1 d . U
H23 H 0.289338 0.760657 0.601122 0.036 Uiso 1 1 calc R U
C61 C 0.9912(2) 0.5118(2) 0.69727(12) 0.0295(9) Uani 1 1 d . U
C84 C 0.5970(2) 0.6948(2) 0.53263(11) 0.0302(10) Uani 1 1 d . U
H84A H 0.598987 0.739580 0.526247 0.036 Uiso 1 1 calc R U
H84B H 0.557144 0.688385 0.546589 0.036 Uiso 1 1 calc R U
C55 C 0.5923(2) 0.3038(2) 0.49413(11) 0.0329(10) Uani 1 1 d . U
C68 C 1.03417(19) 0.45052(19) 0.64505(11) 0.0252(9) Uani 1 1 d . U
H68 H 1.046817 0.488846 0.634662 0.030 Uiso 1 1 calc R U
C10 C 0.0403(2) 0.2977(2) 0.48762(11) 0.0320(10) Uani 1 1 d . U
C66 C 1.0229(2) 0.3368(2) 0.64231(11) 0.0285(9) Uani 1 1 d . U
H66 H 1.027653 0.298379 0.629882 0.034 Uiso 1 1 calc R U
C69 C 1.1011(2) 0.4479(2) 0.57627(12) 0.0344(10) Uani 1 1 d . U
H69A H 1.066132 0.481472 0.575639 0.041 Uiso 1 1 calc R U
H69B H 1.107145 0.438172 0.550130 0.041 Uiso 1 1 calc R U
C64 C 0.9940(2) 0.3373(2) 0.67628(12) 0.0314(10) Uani 1 1 d . U
C31 C 0.5024(2) 0.6746(2) 0.69907(13) 0.0332(10) Uani 1 1 d . U
C75 C 1.1837(2) 0.5376(2) 0.59636(12) 0.0361(11) Uani 1 1 d . U
H75 H 1.148714 0.565740 0.586168 0.043 Uiso 1 1 calc R U
C109 C 0.2646(2) 0.3874(2) 0.75262(14) 0.0392(11) Uani 1 1 d D U
C71 C 1.2226(2) 0.4328(2) 0.61257(13) 0.0397(11) Uani 1 1 d . U
H71 H 1.214070 0.389227 0.613204 0.048 Uiso 1 1 calc R U
C67 C 1.0446(2) 0.39287(19) 0.62654(11) 0.0279(9) Uani 1 1 d . U
C22 C 0.1891(2) 0.7294(2) 0.60023(11) 0.0342(11) Uani 1 1 d . U
C112 C 0.8039(2) 0.6063(3) 0.74526(13) 0.0413(12) Uani 1 1 d D U
C21 C 0.1395(2) 0.7128(2) 0.62403(11) 0.0321(10) Uani 1 1 d . U
H21 H 0.094084 0.701357 0.613501 0.038 Uiso 1 1 calc R U
C56 C 0.5915(2) 0.2979(2) 0.53639(11) 0.0409(12) Uani 1 1 d . U
H56A H 0.593644 0.339933 0.547811 0.049 Uiso 1 1 calc R U
H56B H 0.547846 0.277853 0.541266 0.049 Uiso 1 1 calc R U
C9 C 0.0598(2) 0.2524(2) 0.52085(12) 0.0374(11) Uani 1 1 d . U
H9A H 0.020912 0.249343 0.535773 0.045 Uiso 1 1 calc R U
H9B H 0.068602 0.210277 0.511250 0.045 Uiso 1 1 calc R U
C15 C 0.0601(2) 0.2852(2) 0.45212(12) 0.0428(12) Uani 1 1 d . U
H15 H 0.084760 0.248160 0.448060 0.051 Uiso 1 1 calc R U
C86 C 0.5516(2) 0.5580(2) 0.46364(13) 0.0421(12) Uani 1 1 d . U
H86 H 0.532492 0.517250 0.464025 0.051 Uiso 1 1 calc R U
C11 C 0.0028(2) 0.3521(2) 0.49264(13) 0.0410(11) Uani 1 1 d . U
H11 H -0.011641 0.360404 0.516220 0.049 Uiso 1 1 calc R U
C54 C 0.5796(2) 0.2501(3) 0.47085(13) 0.0475(12) Uani 1 1 d . U
H54 H 0.572847 0.210657 0.481781 0.057 Uiso 1 1 calc R U
C88 C 0.6083(2) 0.6788(2) 0.46347(12) 0.0446(12) Uani 1 1 d . U
H88 H 0.627585 0.719376 0.462817 0.054 Uiso 1 1 calc R U
C72 C 1.2875(3) 0.4560(2) 0.62813(14) 0.0478(13) Uani 1 1 d . U
H72 H 1.322037 0.428267 0.639365 0.057 Uiso 1 1 calc R U
C65 C 0.9719(2) 0.2754(3) 0.69211(15) 0.0407(12) Uani 1 1 d . U
C73 C 1.3010(2) 0.5202(2) 0.62700(14) 0.0455(12) Uani 1 1 d . U
H73 H 1.345199 0.536003 0.636612 0.055 Uiso 1 1 calc R U
C57 C 0.6014(2) 0.3603(3) 0.47758(14) 0.0500(13) Uani 1 1 d . U
H57 H 0.610623 0.396422 0.492562 0.060 Uiso 1 1 calc R U
C90 C 0.5731(2) 0.5812(3) 0.43091(13) 0.0480(13) Uani 1 1 d . U
H90 H 0.568701 0.556451 0.408940 0.058 Uiso 1 1 calc R U
C74 C 1.2487(2) 0.5610(2) 0.61158(14) 0.0459(12) Uani 1 1 d . U
H74 H 1.257235 0.604570 0.611391 0.055 Uiso 1 1 calc R U
C24 C 0.2188(2) 0.7432(2) 0.53457(11) 0.0408(12) Uani 1 1 d . U
H24A H 0.256637 0.712101 0.537062 0.049 Uiso 1 1 calc R U
H24B H 0.239383 0.784885 0.540423 0.049 Uiso 1 1 calc R U
C14 C 0.0428(2) 0.3281(3) 0.42272(12) 0.0475(13) Uani 1 1 d . U
H14 H 0.056142 0.319439 0.398928 0.057 Uiso 1 1 calc R U
C113 C 0.6872(2) 0.6513(3) 0.73214(14) 0.0559(14) Uani 1 1 d . U
H11A H 0.643065 0.639855 0.717584 0.084 Uiso 1 1 calc R U
H11B H 0.681009 0.655412 0.758479 0.084 Uiso 1 1 calc R U
H11C H 0.703266 0.691022 0.723033 0.084 Uiso 1 1 calc R U
C12 C -0.0137(2) 0.3943(3) 0.46333(13) 0.0496(13) Uani 1 1 d . U
H12 H -0.038936 0.431112 0.467153 0.060 Uiso 1 1 calc R U
C13 C 0.0073(2) 0.3822(2) 0.42776(13) 0.0431(12) Uani 1 1 d . U
H13 H -0.003045 0.410991 0.407861 0.052 Uiso 1 1 calc R U
C58 C 0.5770(3) 0.2550(4) 0.43212(15) 0.0689(17) Uani 1 1 d . U
H58 H 0.569556 0.218672 0.417089 0.083 Uiso 1 1 calc R U
C89 C 0.6011(3) 0.6408(3) 0.43092(13) 0.0571(15) Uani 1 1 d . U
H89 H 0.615744 0.656495 0.408703 0.069 Uiso 1 1 calc R U
C42 C 0.7456(2) 0.5175(3) 0.60714(17) 0.0604(16) Uani 1 1 d . U
H42 H 0.741078 0.558710 0.597488 0.072 Uiso 1 1 calc R U
C59 C 0.5850(3) 0.3120(4) 0.41556(15) 0.083(2) Uani 1 1 d . U
H59 H 0.582393 0.315235 0.389238 0.099 Uiso 1 1 calc R U
C41 C 0.6976(3) 0.4171(3) 0.61457(18) 0.074(2) Uani 1 1 d . U
H41 H 0.659868 0.388786 0.610883 0.089 Uiso 1 1 calc R U
C60 C 0.5971(3) 0.3650(4) 0.43813(18) 0.081(2) Uani 1 1 d . U
H60 H 0.602396 0.404473 0.426971 0.098 Uiso 1 1 calc R U
C43 C 0.8104(3) 0.4986(3) 0.6270(2) 0.084(2) Uani 1 1 d . U
H43 H 0.847376 0.527513 0.631719 0.100 Uiso 1 1 calc R U
C44 C 0.8185(3) 0.4372(3) 0.63929(19) 0.085(2) Uani 1 1 d . U
H44 H 0.861787 0.423049 0.651456 0.102 Uiso 1 1 calc R U
C114 C 0.7142(3) 0.5493(4) 0.7049(3) 0.135(4) Uani 1 1 d . U
H11D H 0.665495 0.555351 0.694972 0.202 Uiso 1 1 calc R U
H11E H 0.741740 0.545806 0.684154 0.202 Uiso 1 1 calc R U
H11F H 0.719240 0.511135 0.719854 0.202 Uiso 1 1 calc R U
C45 C 0.7625(4) 0.3968(3) 0.6335(2) 0.106(3) Uani 1 1 d . U
H45 H 0.767437 0.355132 0.642346 0.127 Uiso 1 1 calc R U
O3W O 0.94685(17) 0.49380(17) 0.80575(9) 0.0538(9) Uani 1 1 d . U
H3WA H 0.914410 0.486895 0.825891 0.081 Uiso 1 1 d R U
H3WB H 0.975573 0.453233 0.805672 0.081 Uiso 1 1 d R U
N7D N 0.2010(2) 0.3714(2) 0.73935(12) 0.0484(10) Uani 1 1 d . U
C91 C 0.1419(3) 0.3783(3) 0.76186(16) 0.0581(14) Uani 1 1 d . U
H91A H 0.159713 0.391315 0.787290 0.087 Uiso 1 1 calc R U
H91B H 0.117822 0.338332 0.762659 0.087 Uiso 1 1 calc R U
H91C H 0.109633 0.409924 0.750313 0.087 Uiso 1 1 calc R U
C92 C 0.1845(3) 0.3451(4) 0.70124(19) 0.106(3) Uani 1 1 d . U
H92A H 0.226568 0.343684 0.689155 0.159 Uiso 1 1 calc R U
H92B H 0.150015 0.371563 0.686603 0.159 Uiso 1 1 calc R U
H92C H 0.165962 0.302861 0.702806 0.159 Uiso 1 1 calc R U
H112 H 0.812(3) 0.6444(16) 0.7586(14) 0.08(2) Uiso 1 1 d D .
H109 H 0.271(3) 0.403(2) 0.7772(7) 0.063(16) Uiso 1 1 d D .

loop_
_atom_site_aniso_label
_atom_site_aniso_U_11
_atom_site_aniso_U_22
_atom_site_aniso_U_33
_atom_site_aniso_U_23
_atom_site_aniso_U_13
_atom_site_aniso_U_12
C25 0.029(3) 0.085(4) 0.024(2) 0.004(2) 0.009(2) -0.016(2)
C27 0.057(4) 0.146(5) 0.030(3) 0.029(3) 0.005(3) 0.025(4)
C28 0.048(4) 0.180(7) 0.049(4) 0.037(4) 0.001(3) 0.006(4)
C29 0.058(4) 0.202(8) 0.044(4) 0.001(4) 0.016(3) -0.077(5)
C30 0.147(7) 0.143(6) 0.043(4) -0.008(4) 0.015(4) -0.101(5)
C26 0.156(7) 0.107(5) 0.036(3) -0.012(3) 0.027(4) -0.076(5)
CU8 0.0148(2) 0.0221(3) 0.0173(2) 0.00311(19) -0.00120(19) -0.00015(19)
CU6 0.0174(2) 0.0247(3) 0.0148(2) -0.00225(19) 0.00113(19) -0.0015(2)
CU4 0.0139(2) 0.0342(3) 0.0153(2) -0.0057(2) -0.00188(19) 0.0014(2)
CU2 0.0164(2) 0.0359(3) 0.0135(2) -0.0046(2) 0.00002(19) -0.0041(2)
CU7 0.0210(3) 0.0266(3) 0.0193(3) 0.0048(2) 0.0075(2) 0.0031(2)
CU3 0.0165(2) 0.0430(3) 0.0169(2) -0.0094(2) 0.0030(2) -0.0069(2)
CU5 0.0145(2) 0.0486(3) 0.0216(3) 0.0049(2) 0.0024(2) -0.0004(2)
CU1 0.0149(3) 0.0594(4) 0.0207(3) -0.0025(2) 0.0002(2) 0.0062(2)
O6 0.0210(14) 0.0306(15) 0.0188(14) 0.0045(12) 0.0045(11) 0.0042(12)
O21 0.0234(15) 0.0305(16) 0.0258(15) 0.0035(12) 0.0037(12) 0.0061(12)
O25 0.0192(14) 0.0469(18) 0.0183(14) -0.0068(12) 0.0008(12) -0.0033(13)
O18 0.0210(14) 0.0333(16) 0.0237(14) -0.0004(12) 0.0049(12) 0.0020(12)
O5 0.0218(14) 0.0302(16) 0.0237(15) 0.0085(12) -0.0005(12) -0.0008(12)
O17 0.0179(14) 0.0400(17) 0.0191(14) 0.0001(12) -0.0015(11) 0.0000(12)
O10 0.0220(14) 0.0399(17) 0.0191(14) 0.0021(13) 0.0002(12) 0.0009(13)
O1 0.0200(14) 0.0404(17) 0.0253(15) 0.0047(13) 0.0030(12) 0.0023(13)
O22 0.0212(14) 0.0414(18) 0.0232(15) -0.0092(13) 0.0055(12) -0.0022(13)
O11 0.0209(15) 0.0500(19) 0.0208(15) 0.0049(13) 0.0016(12) 0.0063(13)
O24 0.0198(14) 0.0443(18) 0.0238(15) -0.0071(13) -0.0032(12) 0.0081(13)
O9 0.0188(14) 0.0387(17) 0.0202(14) -0.0023(12) -0.0017(12) 0.0022(12)
O26 0.0371(18) 0.0416(18) 0.0292(16) -0.0083(14) 0.0031(14) 0.0098(15)
O16 0.0257(15) 0.0503(19) 0.0204(15) 0.0003(13) 0.0015(12) -0.0057(14)
O14 0.0220(15) 0.057(2) 0.0161(14) -0.0024(13) 0.0010(12) 0.0011(14)
O8 0.0361(17) 0.0259(16) 0.0278(16) -0.0018(13) 0.0022(13) -0.0091(13)
O2 0.0249(15) 0.052(2) 0.0235(15) 0.0041(14) -0.0026(12) -0.0088(14)
O3 0.0243(15) 0.053(2) 0.0217(15) 0.0107(14) -0.0002(12) -0.0031(14)
O7 0.058(2) 0.0290(17) 0.0288(16) 0.0062(13) 0.0170(15) -0.0004(15)
O13 0.0194(15) 0.062(2) 0.0238(15) 0.0009(14) -0.0017(12) -0.0043(14)
O12 0.0216(15) 0.0474(19) 0.0230(15) 0.0023(13) -0.0024(12) 0.0080(13)
O7D 0.0279(16) 0.071(2) 0.0291(17) 0.0134(16) 0.0026(14) 0.0224(16)
O19 0.0311(17) 0.0386(18) 0.0301(17) -0.0114(14) -0.0041(13) 0.0072(14)
O4 0.0315(17) 0.0387(18) 0.0425(19) 0.0184(15) -0.0117(14) -0.0072(14)
O27 0.0441(19) 0.050(2) 0.0231(16) -0.0114(14) 0.0091(14) -0.0052(15)
O20 0.0342(18) 0.0239(17) 0.064(2) -0.0030(15) 0.0128(16) -0.0017(14)
O3D 0.0251(17) 0.079(3) 0.0400(19) -0.0232(18) -0.0027(15) -0.0078(17)
O29 0.0309(18) 0.035(2) 0.084(3) 0.0167(18) 0.0102(18) 0.0000(16)
O28 0.0249(16) 0.065(2) 0.049(2) 0.0289(17) -0.0006(15) 0.0004(16)
O7W 0.090(3) 0.045(2) 0.049(2) 0.0014(17) 0.034(2) 0.0148(19)
N5 0.0243(18) 0.031(2) 0.0194(17) -0.0035(14) 0.0007(14) 0.0078(15)
N3 0.037(2) 0.034(2) 0.0191(18) 0.0097(15) 0.0074(15) 0.0040(16)
N4 0.0264(19) 0.066(3) 0.0172(17) 0.0021(17) 0.0025(15) 0.0168(18)
N1 0.0250(18) 0.033(2) 0.0220(18) 0.0037(15) -0.0006(14) -0.0049(15)
O23 0.044(2) 0.083(3) 0.080(3) -0.060(2) -0.040(2) 0.031(2)
N6 0.052(2) 0.023(2) 0.035(2) -0.0046(16) 0.0164(18) -0.0038(17)
C76 0.023(2) 0.026(2) 0.018(2) 0.0012(17) 0.0036(17) -0.0045(17)
C78 0.026(2) 0.025(2) 0.023(2) -0.0045(17) -0.0014(17) -0.0018(17)
C77 0.023(2) 0.021(2) 0.019(2) 0.0008(16) 0.0063(16) -0.0005(16)
C5 0.022(2) 0.030(2) 0.024(2) 0.0031(18) 0.0020(17) 0.0032(18)
C83 0.024(2) 0.026(2) 0.0164(19) 0.0019(16) 0.0037(16) -0.0007(17)
C46 0.023(2) 0.022(2) 0.019(2) 0.0045(17) -0.0020(17) 0.0029(17)
C34 0.0155(19) 0.027(2) 0.021(2) 0.0055(17) 0.0001(16) 0.0031(16)
C35 0.0133(19) 0.029(2) 0.023(2) 0.0057(18) 0.0004(16) 0.0039(17)
C82 0.0171(19) 0.032(2) 0.0148(19) 0.0054(16) 0.0010(16) 0.0055(17)
N3D 0.0203(19) 0.075(3) 0.039(2) -0.012(2) -0.0024(17) -0.0056(19)
O5W 0.048(2) 0.065(2) 0.102(3) 0.042(2) 0.017(2) 0.018(2)
C52 0.024(2) 0.040(3) 0.017(2) 0.0015(18) -0.0008(17) -0.0002(19)
C48 0.024(2) 0.031(2) 0.017(2) 0.0032(17) -0.0012(16) -0.0054(18)
C33 0.018(2) 0.030(2) 0.019(2) -0.0031(17) 0.0013(16) 0.0007(17)
C47 0.0177(19) 0.031(2) 0.0178(19) 0.0008(17) -0.0039(16) -0.0037(17)
C32 0.0148(19) 0.031(2) 0.026(2) -0.0042(18) -0.0026(17) 0.0010(17)
N2 0.035(2) 0.122(4) 0.0156(18) 0.002(2) -0.0007(17) -0.027(2)
C18 0.020(2) 0.041(3) 0.0147(19) -0.0063(18) 0.0002(16) 0.0044(18)
C37 0.018(2) 0.025(2) 0.024(2) 0.0025(17) -0.0034(16) -0.0028(17)
C8 0.025(2) 0.029(2) 0.022(2) -0.0029(17) 0.0044(17) 0.0009(18)
C38 0.0169(19) 0.031(2) 0.019(2) 0.0053(17) -0.0006(16) 0.0041(17)
C79 0.021(2) 0.023(2) 0.026(2) -0.0039(17) 0.0017(17) -0.0010(17)
C6 0.025(2) 0.033(2) 0.019(2) -0.0010(17) 0.0012(17) -0.0047(18)
C81 0.018(2) 0.032(2) 0.025(2) -0.0023(18) 0.0038(17) 0.0016(17)
C4 0.025(2) 0.024(2) 0.020(2) -0.0033(17) 0.0022(16) 0.0033(17)
C16 0.023(2) 0.032(2) 0.027(2) -0.0050(19) -0.0009(18) 0.0006(18)
C80 0.021(2) 0.034(3) 0.040(3) -0.008(2) -0.0050(19) 0.0024(19)
C17 0.026(2) 0.035(2) 0.021(2) -0.0067(18) 0.0019(17) 0.0044(19)
C36 0.020(2) 0.023(2) 0.0171(19) -0.0026(16) -0.0011(16) 0.0017(17)
C40 0.026(2) 0.031(2) 0.028(2) -0.0035(19) -0.0007(18) -0.0020(18)
C19 0.023(2) 0.040(3) 0.019(2) -0.0010(18) -0.0010(17) 0.0028(19)
C49 0.021(2) 0.038(3) 0.020(2) -0.0001(18) -0.0002(17) -0.0013(18)
C53 0.019(2) 0.034(2) 0.020(2) 0.0032(18) -0.0032(16) -0.0010(18)
O1W 0.054(3) 0.085(3) 0.081(3) -0.044(2) 0.018(2) -0.015(2)
C3 0.027(2) 0.037(3) 0.017(2) 0.0012(18) -0.0028(17) -0.0014(19)
C7 0.025(2) 0.030(2) 0.0140(19) -0.0044(17) 0.0033(16) 0.0016(18)
C85 0.015(2) 0.052(3) 0.021(2) -0.0004(19) 0.0016(17) 0.0014(19)
C50 0.020(2) 0.042(3) 0.018(2) 0.0037(19) 0.0029(17) -0.0012(19)
C1 0.028(2) 0.039(3) 0.022(2) 0.0046(19) 0.0053(19) -0.0001(19)
C51 0.025(2) 0.045(3) 0.021(2) 0.0022(19) 0.0013(17) 0.005(2)
C62 0.0156(19) 0.039(2) 0.020(2) -0.0048(18) -0.0041(16) -0.0041(18)
C70 0.037(2) 0.033(2) 0.027(2) 0.0010(19) 0.0097(19) 0.0023(19)
C2 0.029(2) 0.037(3) 0.015(2) -0.0012(17) 0.0037(17) -0.0040(19)
C20 0.022(2) 0.039(3) 0.023(2) 0.0000(19) 0.0039(17) 0.0065(18)
C39 0.026(2) 0.038(3) 0.021(2) 0.0016(18) 0.0058(17) -0.0004(19)
C63 0.014(2) 0.048(3) 0.024(2) 0.0051(19) -0.0008(17) 0.0000(19)
C87 0.021(2) 0.052(3) 0.022(2) 0.002(2) -0.0013(18) 0.002(2)
C23 0.021(2) 0.046(3) 0.021(2) 0.0019(19) 0.0007(17) -0.0024(19)
C61 0.016(2) 0.045(3) 0.026(2) -0.005(2) 0.0008(18) -0.0008(19)
C84 0.024(2) 0.044(3) 0.023(2) -0.0020(19) 0.0023(17) 0.005(2)
C55 0.016(2) 0.062(3) 0.019(2) 0.006(2) -0.0005(17) 0.011(2)
C68 0.020(2) 0.027(2) 0.027(2) -0.0001(18) -0.0003(17) -0.0007(18)
C10 0.027(2) 0.047(3) 0.021(2) 0.0033(19) -0.0019(18) -0.010(2)
C66 0.024(2) 0.029(2) 0.031(2) 0.0034(18) -0.0027(18) 0.0016(18)
C69 0.045(3) 0.030(2) 0.030(2) 0.0022(19) 0.008(2) 0.003(2)
C64 0.018(2) 0.042(2) 0.033(2) 0.010(2) -0.0034(18) 0.0051(19)
C31 0.014(2) 0.036(3) 0.047(3) -0.010(2) -0.003(2) 0.0025(19)
C75 0.033(2) 0.032(3) 0.043(3) 0.009(2) 0.002(2) 0.010(2)
C109 0.032(2) 0.051(3) 0.032(3) 0.010(2) -0.005(2) 0.012(2)
C71 0.047(3) 0.030(3) 0.042(3) 0.002(2) 0.005(2) 0.015(2)
C67 0.030(2) 0.029(2) 0.024(2) -0.0026(18) -0.0012(18) 0.0023(19)
C22 0.029(2) 0.053(3) 0.019(2) 0.003(2) -0.0025(18) -0.004(2)
C112 0.026(2) 0.069(4) 0.028(3) -0.005(3) 0.001(2) -0.012(2)
C21 0.022(2) 0.052(3) 0.021(2) 0.000(2) -0.0035(17) -0.006(2)
C56 0.033(3) 0.066(3) 0.020(2) 0.002(2) -0.0082(19) 0.017(2)
C9 0.034(3) 0.050(3) 0.025(2) 0.006(2) -0.0063(19) -0.010(2)
C15 0.046(3) 0.054(3) 0.027(2) -0.001(2) 0.001(2) 0.005(2)
C86 0.026(2) 0.061(3) 0.037(3) -0.014(2) -0.004(2) -0.006(2)
C11 0.031(3) 0.062(3) 0.030(2) 0.004(2) 0.004(2) 0.007(2)
C54 0.035(3) 0.077(4) 0.030(2) -0.008(2) 0.005(2) 0.001(3)
C88 0.044(3) 0.064(3) 0.026(2) 0.001(2) 0.006(2) -0.016(2)
C72 0.038(3) 0.052(3) 0.052(3) 0.001(3) 0.003(2) 0.019(2)
C65 0.016(2) 0.052(3) 0.052(3) 0.022(3) -0.002(2) 0.006(2)
C73 0.028(2) 0.052(3) 0.056(3) 0.000(3) 0.005(2) 0.010(2)
C57 0.039(3) 0.064(3) 0.048(3) 0.011(3) 0.013(2) 0.017(3)
C90 0.027(3) 0.086(4) 0.029(2) -0.023(3) -0.002(2) -0.009(3)
C74 0.038(3) 0.041(3) 0.058(3) 0.004(2) 0.005(2) 0.001(2)
C24 0.029(2) 0.067(3) 0.026(2) 0.006(2) 0.0032(19) -0.005(2)
C14 0.043(3) 0.080(4) 0.018(2) 0.008(2) 0.000(2) 0.000(3)
C113 0.035(3) 0.084(4) 0.044(3) -0.003(3) -0.011(2) 0.001(3)
C12 0.038(3) 0.071(4) 0.037(3) 0.005(2) -0.007(2) 0.010(3)
C13 0.030(3) 0.064(3) 0.030(2) 0.012(2) -0.011(2) 0.004(2)
C58 0.037(3) 0.136(5) 0.031(3) -0.025(3) -0.006(2) 0.028(3)
C89 0.055(3) 0.101(4) 0.016(2) -0.001(3) 0.007(2) -0.025(3)
C42 0.031(3) 0.049(3) 0.100(5) 0.002(3) 0.000(3) -0.007(2)
C59 0.058(4) 0.170(7) 0.021(3) 0.022(3) 0.011(3) 0.066(4)
C41 0.049(3) 0.038(3) 0.123(6) 0.010(3) -0.035(3) -0.003(3)
C60 0.077(4) 0.113(5) 0.063(4) 0.056(3) 0.047(4) 0.059(4)
C43 0.033(3) 0.081(4) 0.131(6) -0.008(4) -0.012(3) -0.015(3)
C44 0.049(3) 0.084(5) 0.109(6) -0.004(4) -0.044(4) 0.017(3)
C114 0.058(4) 0.125(7) 0.203(9) -0.100(6) -0.051(5) 0.005(4)
C45 0.077(5) 0.053(4) 0.165(8) 0.018(4) -0.068(5) 0.007(3)
O3W 0.048(2) 0.080(3) 0.0367(19) -0.0020(17) 0.0151(16) -0.0341(19)
N7D 0.032(2) 0.057(3) 0.053(3) 0.003(2) -0.0048(19) 0.004(2)
C91 0.039(3) 0.066(4) 0.069(4) 0.007(3) 0.010(3) 0.004(3)
C92 0.052(4) 0.167(8) 0.093(5) -0.078(5) -0.016(4) 0.023(4)

loop_
_atom_type_symbol
_atom_type_description
_atom_type_scat_dispersion_real
_atom_type_scat_dispersion_imag
_atom_type_scat_source
C C 0.0033 0.0016 'International Tables Vol C Tables 4.2.6.8 and 6.1.1.4'
H H 0.0000 0.0000 'International Tables Vol C Tables 4.2.6.8 and 6.1.1.4'
Cu Cu 0.3201 1.2651 'International Tables Vol C Tables 4.2.6.8 and 6.1.1.4'
N N 0.0061 0.0033 'International Tables Vol C Tables 4.2.6.8 and 6.1.1.4'
O O 0.0106 0.0060 'International Tables Vol C Tables 4.2.6.8 and 6.1.1.4'

loop_
_geom_angle_atom_site_label_1
_geom_angle_atom_site_label_2
_geom_angle_atom_site_label_3
_geom_angle
_geom_angle_site_symmetry_1
_geom_angle_site_symmetry_3
C27 C25 C26 120.0 . .
C27 C25 C24 117.8(3) . .
C26 C25 C24 122.1(3) . .
C25 C27 C28 120.0 . .
C25 C27 H27 120.0 . .
C28 C27 H27 120.0 . .
C29 C28 C27 120.0 . .
C29 C28 H28 120.0 . .
C27 C28 H28 120.0 . .
C28 C29 C30 120.0 . .
C28 C29 H29 120.0 . .
C30 C29 H29 120.0 . .
C29 C30 C26 120.0 . .
C29 C30 H30 120.0 . .
C26 C30 H30 120.0 . .
C30 C26 C25 120.0 . .
C30 C26 H26 120.0 . .
C25 C26 H26 120.0 . .
O6 CU8 O5 120.31(11) . .
O6 CU8 O9 106.88(10) . .
O5 CU8 O9 109.60(11) . .
O6 CU8 O8 112.25(11) . .
O5 CU8 O8 108.55(11) . .
O9 CU8 O8 96.62(11) . .
O10 CU6 O19 101.16(12) 2_656 .
O10 CU6 O18 112.61(11) 2_656 .
O19 CU6 O18 146.21(11) . .
O10 CU6 O6 96.88(10) 2_656 2_656
O19 CU6 O6 97.60(10) . 2_656
O18 CU6 O6 79.70(10) . 2_656
O10 CU6 O17 88.15(10) 2_656 .
O19 CU6 O17 90.87(11) . .
O18 CU6 O17 89.44(10) . .
O6 CU6 O17 169.10(10) 2_656 .
O26 CU4 O24 104.99(12) . .
O26 CU4 O25 113.08(12) . .
O24 CU4 O25 121.43(11) . .
O26 CU4 O13 99.87(13) . 1_655
O24 CU4 O13 108.32(12) . 1_655
O25 CU4 O13 107.00(11) . 1_655
O14 CU2 O28 102.79(13) . 2_656
O14 CU2 O1 115.18(11) . 2_556
O28 CU2 O1 141.79(12) 2_656 2_556
O14 CU2 O11 88.24(10) . 2_656
O28 CU2 O11 94.11(12) 2_656 2_656
O1 CU2 O11 91.28(11) 2_556 2_656
O14 CU2 O25 98.75(10) . 1_455
O28 CU2 O25 91.25(11) 2_656 1_455
O1 CU2 O25 79.37(11) 2_556 1_455
O11 CU2 O25 170.06(11) 2_656 1_455
O7 CU7 O7D 91.61(12) . .
O7 CU7 O18 89.32(11) . 2_646
O7D CU7 O18 167.64(12) . 2_646
O7 CU7 O22 171.38(11) . 2_646
O7D CU7 O22 87.76(11) . 2_646
O18 CU7 O22 93.13(10) 2_646 2_646
O7 CU7 O7W 86.06(12) . .
O7D CU7 O7W 93.32(14) . .
O18 CU7 O7W 99.04(13) 2_646 .
O22 CU7 O7W 85.39(12) 2_646 .
O7 CU7 O6 99.36(10) . .
O7D CU7 O6 88.37(11) . .
O18 CU7 O6 79.32(10) 2_646 .
O22 CU7 O6 89.22(10) 2_646 .
O7W CU7 O6 174.28(11) . .
O27 CU3 O3D 87.99(12) . .
O27 CU3 O1 90.06(11) . 2_656
O3D CU3 O1 170.07(12) . 2_656
O27 CU3 O3W 86.15(13) . .
O3D CU3 O3W 94.81(13) . .
O1 CU3 O3W 94.77(12) 2_656 .
O27 CU3 O25 98.35(11) . .
O3D CU3 O25 91.40(12) . .
O1 CU3 O25 79.24(10) 2_656 .
O3W CU3 O25 172.46(11) . .
O27 CU3 O3 171.95(12) . 2_656
O3D CU3 O3 88.47(11) . 2_656
O1 CU3 O3 94.63(10) 2_656 2_656
O3W CU3 O3 86.95(13) . 2_656
O25 CU3 O3 88.97(11) . 2_656
O21 CU5 O18 117.74(11) . .
O21 CU5 O16 122.29(12) . .
O18 CU5 O16 107.48(11) . .
O21 CU5 O5W 99.99(13) . .
O18 CU5 O5W 106.37(14) . .
O16 CU5 O5W 99.65(14) . .
O2 CU1 O12 127.24(12) . 1_455
O2 CU1 O1 116.64(11) . .
O12 CU1 O1 107.45(11) 1_455 .
O2 CU1 O1W 95.61(14) . .
O12 CU1 O1W 95.92(14) 1_455 .
O1 CU1 O1W 109.23(15) . .
CU8 O6 CU7 109.18(12) . .
CU8 O6 CU6 114.37(11) . 2_646
CU7 O6 CU6 98.16(11) . 2_646
C76 O21 CU5 118.6(2) . .
CU4 O25 CU3 110.32(13) . .
CU4 O25 CU2 113.16(12) . 1_655
CU3 O25 CU2 99.27(11) . 1_655
CU5 O18 CU6 105.20(12) . .
CU5 O18 CU7 110.39(12) . 2_656
CU6 O18 CU7 101.97(11) . 2_656
C5 O5 CU8 111.7(2) . .
C20 O17 CU6 132.3(3) . .
C46 O10 CU6 137.0(2) . 2_646
CU1 O1 CU2 103.37(12) . 2_546
CU1 O1 CU3 110.93(12) . 2_646
CU2 O1 CU3 101.71(12) 2_546 2_646
C76 O22 CU7 141.2(3) . 2_656
C50 O11 CU2 131.5(2) . 2_646
C80 O24 CU4 112.4(2) . .
C46 O9 CU8 121.9(2) . .
C61 O26 CU4 127.4(3) . .
C20 O16 CU5 124.4(3) . .
C16 O14 CU2 134.2(3) . .
C35 O8 CU8 126.2(2) . .
C1 O2 CU1 120.0(2) . .
C1 O3 CU3 138.6(3) . 2_646
C35 O7 CU7 139.0(3) . .
C16 O13 CU4 124.3(3) . 1_455
C50 O12 CU1 125.4(2) . 1_655
C109 O7D CU7 121.7(3) . .
C31 O19 CU6 98.8(3) . .
C61 O27 CU3 138.7(3) . .
C112 O3D CU3 124.2(3) . .
C65 O28 CU2 100.3(3) . 2_646
CU7 O7W H7WA 126.4 . .
CU7 O7W H7WB 126.0 . .
H7WA O7W H7WB 107.6 . .
C83 N5 C84 119.8(3) . .
C83 N5 H5 120.1 . .
C84 N5 H5 120.1 . .
C38 N3 C39 123.3(3) . .
C38 N3 H3 118.3 . .
C39 N3 H3 118.3 . .
C52 N4 C56 120.6(3) . .
C52 N4 H4 119.7 . .
C56 N4 H4 119.7 . .
C7 N1 C9 119.9(3) . .
C7 N1 H1 120.0 . .
C9 N1 H1 120.0 . .
C67 N6 C69 123.1(3) . .
C67 N6 H6 118.5 . .
C69 N6 H6 118.5 . .
O22 C76 O21 124.7(4) . .
O22 C76 C77 117.4(3) . .
O21 C76 C77 117.9(3) . .
C77 C78 C79 120.6(4) . .
C77 C78 H78 119.7 . .
C79 C78 H78 119.7 . .
C78 C77 C82 120.1(3) . .
C78 C77 C76 120.2(3) . .
C82 C77 C76 119.6(3) . .
O4 C5 O5 122.3(4) . .
O4 C5 C4 120.0(4) . .
O5 C5 C4 117.7(3) . .
N5 C83 C82 122.1(3) . .
N5 C83 C81 119.5(3) . .
C82 C83 C81 118.3(3) . .
O10 C46 O9 125.6(3) . .
O10 C46 C47 117.8(3) . .
O9 C46 C47 116.6(3) . .
C33 C34 C36 120.9(4) . .
C33 C34 C35 118.8(3) . .
C36 C34 C35 120.3(3) . .
O7 C35 O8 125.5(4) . .
O7 C35 C34 117.3(4) . .
O8 C35 C34 117.1(3) . .
C83 C82 C77 120.5(3) . .
C83 C82 H82 119.7 . .
C77 C82 H82 119.7 . .
C112 N3D C114 121.7(5) . .
C112 N3D C113 122.2(4) . .
C114 N3D C113 116.1(4) . .
CU5 O5W H5WA 125.6 . .
CU5 O5W H5WB 125.8 . .
H5WA O5W H5WB 108.6 . .
C53 C52 C51 119.5(4) . .
C53 C52 N4 122.4(4) . .
C51 C52 N4 118.1(3) . .
C49 C48 C47 119.7(3) . .
C49 C48 H48 120.2 . .
C47 C48 H48 120.2 . .
C34 C33 C32 119.0(3) . .
C34 C33 H33 120.5 . .
C32 C33 H33 120.5 . .
C53 C47 C48 119.9(3) . .
C53 C47 C46 119.1(3) . .
C48 C47 C46 120.9(3) . .
C33 C32 C37 120.0(4) . .
C33 C32 C31 119.8(4) . .
C37 C32 C31 120.1(4) . .
C22 N2 C24 122.4(4) . .
C22 N2 H2 118.8 . .
C24 N2 H2 118.8 . .
C19 C18 C17 118.5(4) . .
C19 C18 H18 120.8 . .
C17 C18 H18 120.8 . .
C38 C37 C32 121.0(4) . .
C38 C37 H37 119.5 . .
C32 C37 H37 119.5 . .
C4 C8 C7 121.0(4) . .
C4 C8 H8 119.5 . .
C7 C8 H8 119.5 . .
N3 C38 C37 119.4(4) . .
N3 C38 C36 122.2(4) . .
C37 C38 C36 118.3(3) . .
C78 C79 C81 119.5(4) . .
C78 C79 C80 119.2(4) . .
C81 C79 C80 121.3(3) . .
C7 C6 C2 120.5(4) . .
C7 C6 H6A 119.8 . .
C2 C6 H6A 119.8 . .
C79 C81 C83 121.0(4) . .
C79 C81 H81 119.5 . .
C83 C81 H81 119.5 . .
C8 C4 C3 119.5(4) . .
C8 C4 C5 122.3(4) . .
C3 C4 C5 118.3(3) . .
O13 C16 O14 126.1(4) . .
O13 C16 C17 115.9(4) . .
O14 C16 C17 118.0(3) . .
O23 C80 O24 123.4(4) . .
O23 C80 C79 120.0(4) . .
O24 C80 C79 116.5(4) . .
C21 C17 C18 120.6(4) . .
C21 C17 C16 118.3(4) . .
C18 C17 C16 121.0(3) . .
C38 C36 C34 120.6(4) . .
C38 C36 H36 119.7 . .
C34 C36 H36 119.7 . .
C41 C40 C42 118.0(4) . .
C41 C40 C39 121.0(4) . .
C42 C40 C39 120.9(4) . .
C18 C19 C23 121.2(4) . .
C18 C19 C20 119.9(3) . .
C23 C19 C20 118.8(4) . .
C48 C49 C51 120.3(4) . .
C48 C49 C50 121.2(3) . .
C51 C49 C50 118.6(3) . .
C52 C53 C47 120.3(4) . .
C52 C53 H53 119.8 . .
C47 C53 H53 119.8 . .
CU1 O1W H1WA 126.1 . .
CU1 O1W H1WB 126.0 . .
H1WA O1W H1WB 107.9 . .
C2 C3 C4 120.5(4) . .
C2 C3 H3A 119.7 . .
C4 C3 H3A 119.7 . .
C6 C7 N1 121.2(3) . .
C6 C7 C8 118.6(4) . .
N1 C7 C8 120.1(3) . .
C87 C85 C88 117.9(4) . .
C87 C85 C84 121.1(4) . .
C88 C85 C84 120.9(4) . .
O11 C50 O12 126.0(4) . .
O11 C50 C49 118.1(3) . .
O12 C50 C49 115.8(3) . .
O3 C1 O2 125.0(4) . .
O3 C1 C2 118.3(4) . .
O2 C1 C2 116.8(3) . .
C52 C51 C49 120.2(4) . .
C52 C51 H51 119.9 . .
C49 C51 H51 119.9 . .
C63 C62 C68 121.6(4) . .
C63 C62 C61 118.9(4) . .
C68 C62 C61 119.4(4) . .
C75 C70 C71 117.5(4) . .
C75 C70 C69 120.5(4) . .
C71 C70 C69 121.9(4) . .
C3 C2 C6 120.0(4) . .
C3 C2 C1 120.0(4) . .
C6 C2 C1 120.0(4) . .
O17 C20 O16 126.5(4) . .
O17 C20 C19 119.3(4) . .
O16 C20 C19 114.2(3) . .
N3 C39 C40 115.9(3) . .
N3 C39 H39A 108.3 . .
C40 C39 H39A 108.3 . .
N3 C39 H39B 108.3 . .
C40 C39 H39B 108.3 . .
H39A C39 H39B 107.4 . .
C62 C63 C64 118.7(4) . .
C62 C63 H63 120.6 . .
C64 C63 H63 120.6 . .
C85 C87 C86 121.5(4) . .
C85 C87 H87 119.2 . .
C86 C87 H87 119.2 . .
C19 C23 C22 120.1(4) . .
C19 C23 H23 119.9 . .
C22 C23 H23 119.9 . .
O27 C61 O26 124.6(4) . .
O27 C61 C62 119.1(4) . .
O26 C61 C62 116.3(4) . .
N5 C84 C85 110.7(3) . .
N5 C84 H84A 109.5 . .
C85 C84 H84A 109.5 . .
N5 C84 H84B 109.5 . .
C85 C84 H84B 109.5 . .
H84A C84 H84B 108.1 . .
C57 C55 C54 118.4(4) . .
C57 C55 C56 121.8(5) . .
C54 C55 C56 119.7(4) . .
C62 C68 C67 119.9(4) . .
C62 C68 H68 120.1 . .
C67 C68 H68 120.1 . .
C11 C10 C15 119.0(4) . .
C11 C10 C9 120.0(4) . .
C15 C10 C9 121.0(4) . .
C64 C66 C67 121.1(4) . .
C64 C66 H66 119.4 . .
C67 C66 H66 119.4 . .
N6 C69 C70 116.2(4) . .
N6 C69 H69A 108.2 . .
C70 C69 H69A 108.2 . .
N6 C69 H69B 108.2 . .
C70 C69 H69B 108.2 . .
H69A C69 H69B 107.4 . .
C63 C64 C66 120.3(4) . .
C63 C64 C65 120.9(4) . .
C66 C64 C65 118.8(4) . .
O20 C31 O19 122.7(4) . .
O20 C31 C32 119.2(4) . .
O19 C31 C32 118.1(4) . .
C74 C75 C70 121.2(4) . .
C74 C75 H75 119.4 . .
C70 C75 H75 119.4 . .
H109 C109 O7D 119(3) . .
H109 C109 N7D 116(3) . .
O7D C109 N7D 124.4(5) . .
H109 C109 H109 0(6) . .
O7D C109 H109 119(3) . .
N7D C109 H109 116(3) . .
C72 C71 C70 121.5(4) . .
C72 C71 H71 119.2 . .
C70 C71 H71 119.2 . .
N6 C67 C66 120.5(4) . .
N6 C67 C68 121.2(4) . .
C66 C67 C68 118.3(4) . .
C23 C22 C21 118.7(4) . .
C23 C22 N2 121.8(4) . .
C21 C22 N2 119.4(4) . .
O3D C112 N3D 126.1(5) . .
O3D C112 H112 123(4) . .
N3D C112 H112 111(4) . .
C17 C21 C22 120.7(4) . .
C17 C21 H21 119.7 . .
C22 C21 H21 119.7 . .
N4 C56 C55 110.6(3) . .
N4 C56 H56A 109.5 . .
C55 C56 H56A 109.5 . .
N4 C56 H56B 109.5 . .
C55 C56 H56B 109.5 . .
H56A C56 H56B 108.1 . .
N1 C9 C10 110.5(3) . .
N1 C9 H9A 109.5 . .
C10 C9 H9A 109.5 . .
N1 C9 H9B 109.5 . .
C10 C9 H9B 109.5 . .
H9A C9 H9B 108.1 . .
C14 C15 C10 119.6(5) . .
C14 C15 H15 120.2 . .
C10 C15 H15 120.2 . .
C90 C86 C87 119.9(5) . .
C90 C86 H86 120.1 . .
C87 C86 H86 120.1 . .
C12 C11 C10 120.8(4) . .
C12 C11 H11 119.6 . .
C10 C11 H11 119.6 . .
C58 C54 C55 120.7(5) . .
C58 C54 H54 119.7 . .
C55 C54 H54 119.7 . .
C85 C88 C89 119.9(5) . .
C85 C88 H88 120.0 . .
C89 C88 H88 120.0 . .
C73 C72 C71 119.8(4) . .
C73 C72 H72 120.1 . .
C71 C72 H72 120.1 . .
O29 C65 O28 121.9(5) . .
O29 C65 C64 120.3(4) . .
O28 C65 C64 117.8(5) . .
C74 C73 C72 119.6(5) . .
C74 C73 H73 120.2 . .
C72 C73 H73 120.2 . .
C55 C57 C60 120.4(6) . .
C55 C57 H57 119.8 . .
C60 C57 H57 119.8 . .
C89 C90 C86 119.2(4) . .
C89 C90 H90 120.4 . .
C86 C90 H90 120.4 . .
C73 C74 C75 120.3(5) . .
C73 C74 H74 119.8 . .
C75 C74 H74 119.8 . .
N2 C24 C25 110.0(3) . .
N2 C24 H24A 109.7 . .
C25 C24 H24A 109.7 . .
N2 C24 H24B 109.7 . .
C25 C24 H24B 109.7 . .
H24A C24 H24B 108.2 . .
C13 C14 C15 121.6(4) . .
C13 C14 H14 119.2 . .
C15 C14 H14 119.2 . .
N3D C113 H11A 109.5 . .
N3D C113 H11B 109.5 . .
H11A C113 H11B 109.5 . .
N3D C113 H11C 109.5 . .
H11A C113 H11C 109.5 . .
H11B C113 H11C 109.5 . .
C11 C12 C13 120.1(5) . .
C11 C12 H12 119.9 . .
C13 C12 H12 119.9 . .
C14 C13 C12 118.9(4) . .
C14 C13 H13 120.6 . .
C12 C13 H13 120.6 . .
C59 C58 C54 120.7(6) . .
C59 C58 H58 119.7 . .
C54 C58 H58 119.7 . .
C90 C89 C88 121.5(4) . .
C90 C89 H89 119.2 . .
C88 C89 H89 119.2 . .
C40 C42 C43 122.3(5) . .
C40 C42 H42 118.9 . .
C43 C42 H42 118.9 . .
C58 C59 C60 119.0(5) . .
C58 C59 H59 120.5 . .
C60 C59 H59 120.5 . .
C40 C41 C45 120.5(5) . .
C40 C41 H41 119.7 . .
C45 C41 H41 119.7 . .
C59 C60 C57 120.7(6) . .
C59 C60 H60 119.7 . .
C57 C60 H60 119.7 . .
C44 C43 C42 119.0(5) . .
C44 C43 H43 120.5 . .
C42 C43 H43 120.5 . .
C45 C44 C43 119.1(5) . .
C45 C44 H44 120.4 . .
C43 C44 H44 120.4 . .
N3D C114 H11D 109.5 . .
N3D C114 H11E 109.5 . .
H11D C114 H11E 109.5 . .
N3D C114 H11F 109.5 . .
H11D C114 H11F 109.5 . .
H11E C114 H11F 109.5 . .
C44 C45 C41 121.0(6) . .
C44 C45 H45 119.5 . .
C41 C45 H45 119.5 . .
CU3 O3W H3WA 127.6 . .
CU3 O3W H3WB 127.2 . .
H3WA O3W H3WB 105.2 . .
C109 N7D C92 121.2(5) . .
C109 N7D C91 122.0(4) . .
C92 N7D C91 116.8(4) . .
N7D C91 H91A 109.5 . .
N7D C91 H91B 109.5 . .
H91A C91 H91B 109.5 . .
N7D C91 H91C 109.5 . .
H91A C91 H91C 109.5 . .
H91B C91 H91C 109.5 . .
N7D C92 H92A 109.5 . .
N7D C92 H92B 109.5 . .
H92A C92 H92B 109.5 . .
N7D C92 H92C 109.5 . .
H92A C92 H92C 109.5 . .
H92B C92 H92C 109.5 . .

loop_
_geom_bond_atom_site_label_1
_geom_bond_atom_site_label_2
_geom_bond_distance
_geom_bond_site_symmetry_2
C25 C27 1.3900 .
C25 C26 1.3900 .
C25 C24 1.505(5) .
C27 C28 1.3900 .
C27 H27 0.9300 .
C28 C29 1.3900 .
C28 H28 0.9300 .
C29 C30 1.3900 .
C29 H29 0.9300 .
C30 C26 1.3900 .
C30 H30 0.9300 .
C26 H26 0.9300 .
CU8 O6 1.937(2) .
CU8 O5 1.956(3) .
CU8 O9 1.962(3) .
CU8 O8 1.967(3) .
CU6 O10 2.016(3) 2_656
CU6 O19 2.040(3) .
CU6 O18 2.052(3) .
CU6 O6 2.119(3) 2_656
CU6 O17 2.127(3) .
CU4 O26 1.934(3) .
CU4 O24 1.936(3) .
CU4 O25 1.939(2) .
CU4 O13 1.964(3) 1_655
CU2 O14 2.012(3) .
CU2 O28 2.044(3) 2_656
CU2 O1 2.060(3) 2_556
CU2 O11 2.095(3) 2_656
CU2 O25 2.121(3) 1_455
CU7 O7 2.043(3) .
CU7 O7D 2.067(3) .
CU7 O18 2.070(3) 2_646
CU7 O22 2.095(3) 2_646
CU7 O7W 2.105(3) .
CU7 O6 2.119(3) .
CU3 O27 2.070(3) .
CU3 O3D 2.079(3) .
CU3 O1 2.087(3) 2_656
CU3 O3W 2.093(3) .
CU3 O25 2.101(3) .
CU3 O3 2.116(3) 2_656
CU5 O21 1.931(3) .
CU5 O18 1.936(3) .
CU5 O16 1.940(3) .
CU5 O5W 2.009(3) .
CU1 O2 1.924(3) .
CU1 O12 1.932(3) 1_455
CU1 O1 1.944(3) .
CU1 O1W 2.021(3) .
O6 CU6 2.119(2) 2_646
O21 C76 1.267(4) .
O25 CU2 2.121(3) 1_655
O18 CU7 2.070(3) 2_656
O5 C5 1.287(5) .
O17 C20 1.255(4) .
O10 C46 1.256(4) .
O10 CU6 2.016(3) 2_646
O1 CU2 2.060(3) 2_546
O1 CU3 2.087(3) 2_646
O22 C76 1.249(4) .
O22 CU7 2.095(3) 2_656
O11 C50 1.257(4) .
O11 CU2 2.095(3) 2_646
O24 C80 1.280(5) .
O9 C46 1.268(4) .
O26 C61 1.275(5) .
O16 C20 1.271(5) .
O14 C16 1.257(5) .
O8 C35 1.265(5) .
O2 C1 1.279(5) .
O3 C1 1.239(4) .
O3 CU3 2.117(3) 2_646
O7 C35 1.244(4) .
O13 C16 1.253(5) .
O13 CU4 1.964(3) 1_455
O12 C50 1.275(5) .
O12 CU1 1.932(3) 1_655
O7D C109 1.248(5) .
O19 C31 1.289(5) .
O4 C5 1.246(5) .
O27 C61 1.241(5) .
O20 C31 1.237(5) .
O3D C112 1.246(6) .
O29 C65 1.234(6) .
O28 C65 1.286(5) .
O28 CU2 2.043(3) 2_646
O7W H7WA 0.9342 .
O7W H7WB 0.9340 .
N5 C83 1.381(5) .
N5 C84 1.455(5) .
N5 H5 0.8600 .
N3 C38 1.385(5) .
N3 C39 1.433(5) .
N3 H3 0.8600 .
N4 C52 1.399(5) .
N4 C56 1.461(5) .
N4 H4 0.8600 .
N1 C7 1.389(5) .
N1 C9 1.444(5) .
N1 H1 0.8600 .
O23 C80 1.237(5) .
N6 C67 1.375(5) .
N6 C69 1.451(5) .
N6 H6 0.8600 .
C76 C77 1.494(5) .
C78 C77 1.374(5) .
C78 C79 1.380(5) .
C78 H78 0.9300 .
C77 C82 1.399(5) .
C5 C4 1.482(5) .
C83 C82 1.388(5) .
C83 C81 1.403(5) .
C46 C47 1.483(5) .
C34 C33 1.374(5) .
C34 C36 1.397(5) .
C34 C35 1.501(5) .
C82 H82 0.9300 .
N3D C112 1.319(6) .
N3D C114 1.431(7) .
N3D C113 1.434(6) .
O5W H5WA 0.8822 .
O5W H5WB 0.8823 .
C52 C53 1.385(5) .
C52 C51 1.386(5) .
C48 C49 1.372(5) .
C48 C47 1.399(5) .
C48 H48 0.9300 .
C33 C32 1.394(5) .
C33 H33 0.9300 .
C47 C53 1.389(5) .
C32 C37 1.398(5) .
C32 C31 1.503(6) .
N2 C22 1.399(5) .
N2 C24 1.435(5) .
N2 H2 0.8600 .
C18 C19 1.384(5) .
C18 C17 1.391(5) .
C18 H18 0.9300 .
C37 C38 1.389(5) .
C37 H37 0.9300 .
C8 C4 1.383(5) .
C8 C7 1.410(5) .
C8 H8 0.9300 .
C38 C36 1.391(5) .
C79 C81 1.392(5) .
C79 C80 1.501(5) .
C6 C7 1.385(5) .
C6 C2 1.400(5) .
C6 H6A 0.9300 .
C81 H81 0.9300 .
C4 C3 1.388(5) .
C16 C17 1.506(5) .
C17 C21 1.379(5) .
C36 H36 0.9300 .
C40 C41 1.358(6) .
C40 C42 1.359(6) .
C40 C39 1.497(5) .
C19 C23 1.384(5) .
C19 C20 1.503(5) .
C49 C51 1.398(5) .
C49 C50 1.495(5) .
C53 H53 0.9300 .
O1W H1WA 0.9101 .
O1W H1WB 0.9096 .
C3 C2 1.381(5) .
C3 H3A 0.9300 .
C85 C87 1.384(6) .
C85 C88 1.385(6) .
C85 C84 1.500(5) .
C1 C2 1.495(5) .
C51 H51 0.9300 .
C62 C63 1.380(6) .
C62 C68 1.382(5) .
C62 C61 1.489(6) .
C70 C75 1.383(6) .
C70 C71 1.387(6) .
C70 C69 1.497(6) .
C39 H39A 0.9700 .
C39 H39B 0.9700 .
C63 C64 1.387(6) .
C63 H63 0.9300 .
C87 C86 1.391(6) .
C87 H87 0.9300 .
C23 C22 1.390(5) .
C23 H23 0.9300 .
C84 H84A 0.9700 .
C84 H84B 0.9700 .
C55 C57 1.343(6) .
C55 C54 1.400(6) .
C55 C56 1.505(5) .
C68 C67 1.404(5) .
C68 H68 0.9300 .
C10 C11 1.373(6) .
C10 C15 1.386(6) .
C10 C9 1.521(6) .
C66 C64 1.388(6) .
C66 C67 1.389(6) .
C66 H66 0.9300 .
C69 H69A 0.9700 .
C69 H69B 0.9700 .
C64 C65 1.498(6) .
C75 C74 1.379(6) .
C75 H75 0.9300 .
C109 H109 0.925(19) .
C109 N7D 1.289(6) .
C109 H109 0.925(19) .
C71 C72 1.380(6) .
C71 H71 0.9300 .
C22 C21 1.394(6) .
C112 H112 0.933(19) .
C21 H21 0.9300 .
C56 H56A 0.9700 .
C56 H56B 0.9700 .
C9 H9A 0.9700 .
C9 H9B 0.9700 .
C15 C14 1.385(6) .
C15 H15 0.9300 .
C86 C90 1.370(6) .
C86 H86 0.9300 .
C11 C12 1.371(6) .
C11 H11 0.9300 .
C54 C58 1.371(7) .
C54 H54 0.9300 .
C88 C89 1.395(6) .
C88 H88 0.9300 .
C72 C73 1.375(7) .
C72 H72 0.9300 .
C73 C74 1.373(6) .
C73 H73 0.9300 .
C57 C60 1.393(7) .
C57 H57 0.9300 .
C90 C89 1.361(7) .
C90 H90 0.9300 .
C74 H74 0.9300 .
C24 H24A 0.9700 .
C24 H24B 0.9700 .
C14 C13 1.347(7) .
C14 H14 0.9300 .
C113 H11A 0.9600 .
C113 H11B 0.9600 .
C113 H11C 0.9600 .
C12 C13 1.395(6) .
C12 H12 0.9300 .
C13 H13 0.9300 .
C58 C59 1.350(9) .
C58 H58 0.9300 .
C89 H89 0.9300 .
C42 C43 1.399(7) .
C42 H42 0.9300 .
C59 C60 1.373(9) .
C59 H59 0.9300 .
C41 C45 1.398(7) .
C41 H41 0.9300 .
C60 H60 0.9300 .
C43 C44 1.364(9) .
C43 H43 0.9300 .
C44 C45 1.359(8) .
C44 H44 0.9300 .
C114 H11D 0.9600 .
C114 H11E 0.9600 .
C114 H11F 0.9600 .
C45 H45 0.9300 .
O3W H3WA 1.0153 .
O3W H3WB 1.0135 .
N7D C92 1.454(7) .
N7D C91 1.474(6) .
C91 H91A 0.9600 .
C91 H91B 0.9600 .
C91 H91C 0.9600 .
C92 H92A 0.9600 .
C92 H92B 0.9600 .
C92 H92C 0.9600 .

loop_
_geom_torsion_atom_site_label_1
_geom_torsion_atom_site_label_2
_geom_torsion_atom_site_label_3
_geom_torsion_atom_site_label_4
_geom_torsion
_geom_torsion_site_symmetry_1
C26 C25 C27 C28 0.0 .
C24 C25 C27 C28 -177.3(3) .
C25 C27 C28 C29 0.0 .
C27 C28 C29 C30 0.0 .
C28 C29 C30 C26 0.0 .
C29 C30 C26 C25 0.0 .
C27 C25 C26 C30 0.0 .
C24 C25 C26 C30 177.2(3) .
CU7 O22 C76 O21 -1.1(7) 2_656
CU7 O22 C76 C77 178.8(3) 2_656
CU5 O21 C76 O22 -27.5(5) .
CU5 O21 C76 C77 152.5(3) .
C79 C78 C77 C82 -0.9(6) .
C79 C78 C77 C76 175.7(3) .
O22 C76 C77 C78 -9.4(5) .
O21 C76 C77 C78 170.5(3) .
O22 C76 C77 C82 167.2(3) .
O21 C76 C77 C82 -12.9(5) .
CU8 O5 C5 O4 -2.8(5) .
CU8 O5 C5 C4 176.4(3) .
C84 N5 C83 C82 12.3(6) .
C84 N5 C83 C81 -170.9(4) .
CU6 O10 C46 O9 15.1(6) 2_646
CU6 O10 C46 C47 -164.8(3) 2_646
CU8 O9 C46 O10 28.8(5) .
CU8 O9 C46 C47 -151.2(3) .
CU7 O7 C35 O8 8.4(7) .
CU7 O7 C35 C34 -173.2(3) .
CU8 O8 C35 O7 -1.8(6) .
CU8 O8 C35 C34 179.8(2) .
C33 C34 C35 O7 -15.6(5) .
C36 C34 C35 O7 165.8(3) .
C33 C34 C35 O8 162.9(3) .
C36 C34 C35 O8 -15.7(5) .
N5 C83 C82 C77 175.4(3) .
C81 C83 C82 C77 -1.4(6) .
C78 C77 C82 C83 1.1(6) .
C76 C77 C82 C83 -175.6(3) .
C56 N4 C52 C53 13.8(6) .
C56 N4 C52 C51 -167.2(4) .
C36 C34 C33 C32 3.4(5) .
C35 C34 C33 C32 -175.1(3) .
C49 C48 C47 C53 -2.4(6) .
C49 C48 C47 C46 176.7(4) .
O10 C46 C47 C53 -157.6(4) .
O9 C46 C47 C53 22.4(5) .
O10 C46 C47 C48 23.3(6) .
O9 C46 C47 C48 -156.7(4) .
C34 C33 C32 C37 -1.1(5) .
C34 C33 C32 C31 177.4(3) .
C33 C32 C37 C38 -1.9(6) .
C31 C32 C37 C38 179.6(3) .
C39 N3 C38 C37 163.8(3) .
C39 N3 C38 C36 -19.9(6) .
C32 C37 C38 N3 179.0(3) .
C32 C37 C38 C36 2.5(5) .
C77 C78 C79 C81 1.0(6) .
C77 C78 C79 C80 -176.6(4) .
C78 C79 C81 C83 -1.4(6) .
C80 C79 C81 C83 176.2(4) .
N5 C83 C81 C79 -175.3(4) .
C82 C83 C81 C79 1.6(6) .
C7 C8 C4 C3 0.5(6) .
C7 C8 C4 C5 -178.3(3) .
O4 C5 C4 C8 -162.4(4) .
O5 C5 C4 C8 18.5(6) .
O4 C5 C4 C3 18.9(6) .
O5 C5 C4 C3 -160.3(4) .
CU4 O13 C16 O14 -21.6(6) 1_455
CU4 O13 C16 C17 158.6(3) 1_455
CU2 O14 C16 O13 -22.7(7) .
CU2 O14 C16 C17 157.1(3) .
CU4 O24 C80 O23 -0.3(6) .
CU4 O24 C80 C79 -176.4(3) .
C78 C79 C80 O23 -5.5(6) .
C81 C79 C80 O23 176.9(4) .
C78 C79 C80 O24 170.7(4) .
C81 C79 C80 O24 -6.9(6) .
C19 C18 C17 C21 2.6(6) .
C19 C18 C17 C16 -177.0(4) .
O13 C16 C17 C21 -15.2(6) .
O14 C16 C17 C21 164.9(4) .
O13 C16 C17 C18 164.4(4) .
O14 C16 C17 C18 -15.4(6) .
N3 C38 C36 C34 -176.5(3) .
C37 C38 C36 C34 -0.2(5) .
C33 C34 C36 C38 -2.8(5) .
C35 C34 C36 C38 175.7(3) .
C17 C18 C19 C23 -3.5(6) .
C17 C18 C19 C20 176.5(4) .
C47 C48 C49 C51 2.6(6) .
C47 C48 C49 C50 -177.6(4) .
C51 C52 C53 C47 2.1(6) .
N4 C52 C53 C47 -178.9(4) .
C48 C47 C53 C52 0.0(6) .
C46 C47 C53 C52 -179.1(4) .
C8 C4 C3 C2 -0.4(6) .
C5 C4 C3 C2 178.4(4) .
C2 C6 C7 N1 -172.3(4) .
C2 C6 C7 C8 2.8(6) .
C9 N1 C7 C6 -18.0(6) .
C9 N1 C7 C8 167.0(4) .
C4 C8 C7 C6 -1.6(6) .
C4 C8 C7 N1 173.5(4) .
CU2 O11 C50 O12 17.1(6) 2_646
CU2 O11 C50 C49 -163.6(3) 2_646
CU1 O12 C50 O11 3.0(6) 1_655
CU1 O12 C50 C49 -176.3(3) 1_655
C48 C49 C50 O11 -21.8(6) .
C51 C49 C50 O11 158.1(4) .
C48 C49 C50 O12 157.6(4) .
C51 C49 C50 O12 -22.6(6) .
CU3 O3 C1 O2 2.3(7) 2_646
CU3 O3 C1 C2 -177.6(3) 2_646
CU1 O2 C1 O3 30.8(6) .
CU1 O2 C1 C2 -149.2(3) .
C53 C52 C51 C49 -1.9(6) .
N4 C52 C51 C49 179.1(4) .
C48 C49 C51 C52 -0.4(6) .
C50 C49 C51 C52 179.7(4) .
C4 C3 C2 C6 1.6(6) .
C4 C3 C2 C1 -176.3(4) .
C7 C6 C2 C3 -2.8(6) .
C7 C6 C2 C1 175.1(4) .
O3 C1 C2 C3 9.3(6) .
O2 C1 C2 C3 -170.6(4) .
O3 C1 C2 C6 -168.6(4) .
O2 C1 C2 C6 11.5(6) .
CU6 O17 C20 O16 -12.7(6) .
CU6 O17 C20 C19 167.6(3) .
CU5 O16 C20 O17 -9.3(6) .
CU5 O16 C20 C19 170.5(3) .
C18 C19 C20 O17 15.1(6) .
C23 C19 C20 O17 -164.9(4) .
C18 C19 C20 O16 -164.6(4) .
C23 C19 C20 O16 15.4(6) .
C38 N3 C39 C40 -73.6(5) .
C41 C40 C39 N3 124.9(5) .
C42 C40 C39 N3 -56.6(6) .
C68 C62 C63 C64 -2.4(6) .
C61 C62 C63 C64 175.2(3) .
C88 C85 C87 C86 0.5(6) .
C84 C85 C87 C86 -177.0(4) .
C18 C19 C23 C22 1.6(7) .
C20 C19 C23 C22 -178.4(4) .
CU3 O27 C61 O26 12.3(7) .
CU3 O27 C61 C62 -168.5(3) .
CU4 O26 C61 O27 -6.6(6) .
CU4 O26 C61 C62 174.2(2) .
C63 C62 C61 O27 23.6(5) .
C68 C62 C61 O27 -158.7(4) .
C63 C62 C61 O26 -157.1(4) .
C68 C62 C61 O26 20.6(5) .
C83 N5 C84 C85 178.3(3) .
C87 C85 C84 N5 81.9(5) .
C88 C85 C84 N5 -95.6(5) .
C63 C62 C68 C67 0.3(6) .
C61 C62 C68 C67 -177.3(3) .
C67 N6 C69 C70 72.4(5) .
C75 C70 C69 N6 -147.4(4) .
C71 C70 C69 N6 36.2(6) .
C62 C63 C64 C66 2.0(6) .
C62 C63 C64 C65 -178.0(4) .
C67 C66 C64 C63 0.5(6) .
C67 C66 C64 C65 -179.6(4) .
CU6 O19 C31 O20 4.9(4) .
CU6 O19 C31 C32 -174.5(3) .
C33 C32 C31 O20 -165.3(4) .
C37 C32 C31 O20 13.2(6) .
C33 C32 C31 O19 14.1(5) .
C37 C32 C31 O19 -167.4(3) .
C71 C70 C75 C74 2.0(6) .
C69 C70 C75 C74 -174.5(4) .
CU7 O7D C109 H109 23(4) .
CU7 O7D C109 N7D -158.2(4) .
C75 C70 C71 C72 -1.4(6) .
C69 C70 C71 C72 175.0(4) .
C69 N6 C67 C66 -176.0(4) .
C69 N6 C67 C68 6.4(6) .
C64 C66 C67 N6 179.8(4) .
C64 C66 C67 C68 -2.5(6) .
C62 C68 C67 N6 179.8(4) .
C62 C68 C67 C66 2.1(6) .
C19 C23 C22 C21 1.3(7) .
C19 C23 C22 N2 179.2(4) .
C24 N2 C22 C23 3.9(7) .
C24 N2 C22 C21 -178.2(5) .
CU3 O3D C112 N3D -179.6(4) .
C114 N3D C112 O3D 0.0(9) .
C113 N3D C112 O3D 179.2(5) .
C18 C17 C21 C22 0.2(7) .
C16 C17 C21 C22 179.9(4) .
C23 C22 C21 C17 -2.2(7) .
N2 C22 C21 C17 179.8(4) .
C52 N4 C56 C55 -179.8(4) .
C57 C55 C56 N4 -115.2(5) .
C54 C55 C56 N4 68.2(5) .
C7 N1 C9 C10 174.0(3) .
C11 C10 C9 N1 -81.7(5) .
C15 C10 C9 N1 97.9(5) .
C11 C10 C15 C14 1.1(7) .
C9 C10 C15 C14 -178.4(4) .
C85 C87 C86 C90 -0.5(7) .
C15 C10 C11 C12 -1.4(7) .
C9 C10 C11 C12 178.2(4) .
C57 C55 C54 C58 0.4(7) .
C56 C55 C54 C58 177.1(4) .
C87 C85 C88 C89 -0.3(7) .
C84 C85 C88 C89 177.3(4) .
C70 C71 C72 C73 -0.7(7) .
CU2 O28 C65 O29 -0.9(5) 2_646
CU2 O28 C65 C64 178.7(3) 2_646
C63 C64 C65 O29 171.3(4) .
C66 C64 C65 O29 -8.6(6) .
C63 C64 C65 O28 -8.4(6) .
C66 C64 C65 O28 171.7(4) .
C71 C72 C73 C74 2.3(7) .
C54 C55 C57 C60 1.0(7) .
C56 C55 C57 C60 -175.6(4) .
C87 C86 C90 C89 0.2(7) .
C72 C73 C74 C75 -1.8(7) .
C70 C75 C74 C73 -0.4(7) .
C22 N2 C24 C25 -175.9(4) .
C27 C25 C24 N2 89.0(4) .
C26 C25 C24 N2 -88.2(4) .
C10 C15 C14 C13 0.2(7) .
C10 C11 C12 C13 0.3(7) .
C15 C14 C13 C12 -1.3(7) .
C11 C12 C13 C14 1.0(7) .
C55 C54 C58 C59 -1.5(8) .
C86 C90 C89 C88 0.0(8) .
C85 C88 C89 C90 0.0(8) .
C41 C40 C42 C43 -2.4(9) .
C39 C40 C42 C43 179.1(5) .
C54 C58 C59 C60 1.1(8) .
C42 C40 C41 C45 0.5(9) .
C39 C40 C41 C45 179.1(6) .
C58 C59 C60 C57 0.4(9) .
C55 C57 C60 C59 -1.4(8) .
C40 C42 C43 C44 3.7(10) .
C42 C43 C44 C45 -3.1(11) .
C43 C44 C45 C41 1.4(13) .
C40 C41 C45 C44 0.0(12) .
H109 C109 N7D C92 -179(4) .
O7D C109 N7D C92 1.7(8) .
H109 C109 N7D C91 0(4) .
O7D C109 N7D C91 -178.6(4) .

loop_
_platon_squeeze_void_nr
_platon_squeeze_void_average_x
_platon_squeeze_void_average_y
_platon_squeeze_void_average_z
_platon_squeeze_void_volume
_platon_squeeze_void_count_electrons
1 -0.006 0.500 0.000 2717.0 267.0
2 0.041 0.000 0.500 2717.0 266.6
